data_1502784
loop_
_publ_author_name
'Wegner, Marcus M.'
'Ott, Anna K.'
'Rieger, Bernhard'

_publ_section_title
;
 Gas Phase Polymerization of Ethylene with Supported \a-Diimine Nickel(II)
 Catalysts
;
_journal_issue 8
_journal_name_full Macromolecules
_journal_page_first 3624
_journal_paper_doi 10.1021/ma9025256
_journal_volume 43
_journal_year 2010
_chemical_formula_sum 'C78 H57 B Cl2 F20 N2 Ni O2'
_chemical_formula_weight 1574.68
_chemical_name_systematic
; 
 ? 
;
_space_group_IT_number 2
_symmetry_cell_setting triclinic
_symmetry_space_group_name_Hall '-P 1'
_symmetry_space_group_name_H-M 'P -1'
_atom_sites_solution_hydrogens geom
_atom_sites_solution_primary direct
_atom_sites_solution_secondary difmap
_audit_creation_method SHELXL-97
_cell_angle_alpha 64.33(3)
_cell_angle_beta 89.93(3)
_cell_angle_gamma 71.81(3)
_cell_formula_units_Z 2
_cell_length_a 14.532(3)
_cell_length_b 16.824(3)
_cell_length_c 17.536(4)
_cell_measurement_temperature 223(2)
_cell_volume 3625.8(19)
_computing_structure_refinement 'SHELXL-97 (Sheldrick, 1997)'
_computing_structure_solution 'SHELXS-97 (Sheldrick, 1990)'
_diffrn_ambient_temperature 223(2)
_diffrn_measured_fraction_theta_full 0.935
_diffrn_measured_fraction_theta_max 0.935
_diffrn_radiation_monochromator graphite
_diffrn_radiation_source 'fine-focus sealed tube'
_diffrn_radiation_type MoK\a
_diffrn_radiation_wavelength 0.71073
_diffrn_reflns_av_R_equivalents 0.0524
_diffrn_reflns_av_sigmaI/netI 0.1001
_diffrn_reflns_limit_h_max 16
_diffrn_reflns_limit_h_min -16
_diffrn_reflns_limit_k_max 19
_diffrn_reflns_limit_k_min -19
_diffrn_reflns_limit_l_max 20
_diffrn_reflns_limit_l_min -20
_diffrn_reflns_number 23378
_diffrn_reflns_theta_full 24.11
_diffrn_reflns_theta_max 24.11
_diffrn_reflns_theta_min 1.82
_exptl_absorpt_coefficient_mu 0.441
_exptl_crystal_density_diffrn 1.442
_exptl_crystal_density_method 'not measured'
_exptl_crystal_F_000 1604
_refine_diff_density_max 0.981
_refine_diff_density_min -0.557
_refine_diff_density_rms 0.058
_refine_ls_extinction_method none
_refine_ls_goodness_of_fit_ref 0.874
_refine_ls_hydrogen_treatment mixed
_refine_ls_matrix_type full
_refine_ls_number_parameters 967
_refine_ls_number_reflns 10766
_refine_ls_number_restraints 0
_refine_ls_restrained_S_all 0.874
_refine_ls_R_factor_all 0.1087
_refine_ls_R_factor_gt 0.0538
_refine_ls_shift/su_max 0.043
_refine_ls_shift/su_mean 0.001
_refine_ls_structure_factor_coef Fsqd
_refine_ls_weighting_details 'calc w=1/[\s^2^(Fo^2^)+(0.0723P)^2^+0.0000P] where P=(Fo^2^+2Fc^2^)/3'
_refine_ls_weighting_scheme calc
_refine_ls_wR_factor_gt 0.1213
_refine_ls_wR_factor_ref 0.1387
_reflns_number_gt 5758
_reflns_number_total 10766
_reflns_threshold_expression >2sigma(I)
_cod_data_source_file ma9025256_si_001.cif
_cod_data_source_block ah01
_cod_original_cell_volume 3625.8(13)
_cod_database_code 1502784

loop_
_symmetry_equiv_pos_as_xyz
'x, y, z'
'-x, -y, -z'

loop_
_atom_site_label
_atom_site_type_symbol
_atom_site_fract_x
_atom_site_fract_y
_atom_site_fract_z
_atom_site_U_iso_or_equiv
_atom_site_adp_type
_atom_site_occupancy
_atom_site_symmetry_multiplicity
_atom_site_calc_flag
_atom_site_refinement_flags
Ni1 Ni 0.78368(4) 0.76455(4) 0.57216(3) 0.03497(17) Uani 1 1 d .
O1 O 0.7227(2) 0.7791(2) 0.47402(18) 0.0451(8) Uani 1 1 d .
O2 O 0.8577(2) 0.8362(2) 0.51862(19) 0.0457(8) Uani 1 1 d .
C1 C 0.7420(4) 0.8173(3) 0.3983(3) 0.0448(12) Uani 1 1 d .
C2 C 0.8106(4) 0.8614(3) 0.3783(3) 0.0529(14) Uani 1 1 d .
H2 H 0.8208 0.8879 0.3210 0.064 Uiso 1 1 calc R
C3 C 0.8652(4) 0.8689(3) 0.4378(3) 0.0492(13) Uani 1 1 d .
C4 C 0.6862(5) 0.8093(4) 0.3320(3) 0.0690(17) Uani 1 1 d .
H4A H 0.7207 0.7504 0.3307 0.104 Uiso 1 1 calc R
H4B H 0.6805 0.8613 0.2763 0.104 Uiso 1 1 calc R
H4C H 0.6213 0.8108 0.3460 0.104 Uiso 1 1 calc R
C5 C 0.9393(5) 0.9167(4) 0.4124(4) 0.0724(18) Uani 1 1 d .
H5A H 0.9136 0.9780 0.4109 0.109 Uiso 1 1 calc R
H5B H 0.9533 0.9240 0.3561 0.109 Uiso 1 1 calc R
H5C H 0.9991 0.8790 0.4537 0.109 Uiso 1 1 calc R
N1 N 0.7227(3) 0.6783(2) 0.6372(2) 0.0325(8) Uani 1 1 d .
N2 N 0.8378(3) 0.7383(2) 0.6819(2) 0.0348(9) Uani 1 1 d .
C6 C 0.7462(3) 0.6400(3) 0.7187(3) 0.0336(10) Uani 1 1 d .
C7 C 0.8137(3) 0.6772(3) 0.7460(3) 0.0345(11) Uani 1 1 d .
C8 C 0.7152(4) 0.5640(3) 0.7821(3) 0.0491(13) Uani 1 1 d .
H8A H 0.6647 0.5553 0.7534 0.074 Uiso 1 1 calc R
H8B H 0.6893 0.5809 0.8261 0.074 Uiso 1 1 calc R
H8C H 0.7711 0.5060 0.8081 0.074 Uiso 1 1 calc R
C9 C 0.8506(4) 0.6427(3) 0.8378(3) 0.0508(13) Uani 1 1 d .
H9A H 0.9106 0.6553 0.8424 0.076 Uiso 1 1 calc R
H9B H 0.8638 0.5756 0.8686 0.076 Uiso 1 1 calc R
H9C H 0.8016 0.6747 0.8622 0.076 Uiso 1 1 calc R
C10 C 0.6630(3) 0.6486(3) 0.5969(3) 0.0325(10) Uani 1 1 d .
C11 C 0.7049(3) 0.5658(3) 0.5897(3) 0.0379(11) Uani 1 1 d .
C12 C 0.6430(4) 0.5436(3) 0.5470(3) 0.0431(12) Uani 1 1 d .
H12 H 0.6671 0.4871 0.5428 0.052 Uiso 1 1 calc R
C13 C 0.5481(4) 0.6021(3) 0.5111(3) 0.0437(12) Uani 1 1 d .
H13 H 0.5091 0.5850 0.4824 0.052 Uiso 1 1 calc R
C14 C 0.5081(3) 0.6862(3) 0.5162(3) 0.0376(11) Uani 1 1 d .
C15 C 0.5674(3) 0.7062(3) 0.5622(3) 0.0351(11) Uani 1 1 d .
H15 H 0.5416 0.7604 0.5699 0.042 Uiso 1 1 calc R
C16 C 0.8097(4) 0.5048(3) 0.6199(3) 0.0446(12) Uani 1 1 d .
C17 C 0.8836(4) 0.5424(4) 0.5927(3) 0.0503(13) Uani 1 1 d .
H17 H 0.8667 0.6073 0.5573 0.060 Uiso 1 1 calc R
C18 C 0.9822(4) 0.4855(4) 0.6170(4) 0.0651(16) Uani 1 1 d .
C19 C 1.0048(5) 0.3891(5) 0.6655(5) 0.087(2) Uani 1 1 d .
H19 H 1.0711 0.3499 0.6816 0.105 Uiso 1 1 calc R
C20 C 0.9334(5) 0.3487(4) 0.6909(5) 0.085(2) Uani 1 1 d .
C21 C 0.8363(4) 0.4082(4) 0.6685(4) 0.0671(16) Uani 1 1 d .
H21 H 0.7869 0.3822 0.6869 0.081 Uiso 1 1 calc R
C22 C 1.0613(4) 0.5275(4) 0.5866(5) 0.0823(19) Uani 1 1 d .
H22A H 1.1044 0.5151 0.6357 0.123 Uiso 1 1 calc R
H22B H 1.0313 0.5949 0.5514 0.123 Uiso 1 1 calc R
H22C H 1.0989 0.4996 0.5531 0.123 Uiso 1 1 calc R
C23 C 0.9601(6) 0.2431(5) 0.7435(7) 0.151(4) Uani 1 1 d .
H23A H 1.0297 0.2124 0.7467 0.226 Uiso 1 1 calc R
H23B H 0.9229 0.2206 0.7165 0.226 Uiso 1 1 calc R
H23C H 0.9448 0.2289 0.8008 0.226 Uiso 1 1 calc R
C24 C 0.4081(3) 0.7528(3) 0.4722(3) 0.0398(11) Uani 1 1 d .
C25 C 0.3760(4) 0.7671(3) 0.3909(3) 0.0484(13) Uani 1 1 d .
H25 H 0.4180 0.7336 0.3659 0.058 Uiso 1 1 calc R
C26 C 0.2848(4) 0.8287(4) 0.3463(3) 0.0550(14) Uani 1 1 d .
C27 C 0.2236(4) 0.8750(3) 0.3854(3) 0.0499(13) Uani 1 1 d .
H27 H 0.1600 0.9154 0.3566 0.060 Uiso 1 1 calc R
C28 C 0.2522(4) 0.8642(3) 0.4656(3) 0.0444(12) Uani 1 1 d .
C29 C 0.3454(3) 0.8030(3) 0.5081(3) 0.0420(12) Uani 1 1 d .
H29 H 0.3666 0.7953 0.5623 0.050 Uiso 1 1 calc R
C30 C 0.2529(5) 0.8469(4) 0.2556(3) 0.0746(18) Uani 1 1 d .
H30A H 0.3007 0.8656 0.2198 0.112 Uiso 1 1 calc R
H30B H 0.1894 0.8966 0.2325 0.112 Uiso 1 1 calc R
H30C H 0.2484 0.7900 0.2571 0.112 Uiso 1 1 calc R
C31 C 0.1846(4) 0.9181(4) 0.5053(3) 0.0622(15) Uani 1 1 d .
H31A H 0.1304 0.9684 0.4620 0.093 Uiso 1 1 calc R
H31B H 0.2204 0.9446 0.5287 0.093 Uiso 1 1 calc R
H31C H 0.1595 0.8762 0.5508 0.093 Uiso 1 1 calc R
C32 C 0.9096(3) 0.7750(3) 0.6974(3) 0.0332(10) Uani 1 1 d .
C33 C 1.0048(3) 0.7313(3) 0.6902(3) 0.0381(11) Uani 1 1 d .
H33 H 1.0177 0.6837 0.6729 0.046 Uiso 1 1 calc R
C34 C 1.0811(3) 0.7562(3) 0.7079(3) 0.0369(11) Uani 1 1 d .
C35 C 1.0580(4) 0.8275(3) 0.7332(3) 0.0395(11) Uani 1 1 d .
H35 H 1.1081 0.8465 0.7455 0.047 Uiso 1 1 calc R
C36 C 0.9632(4) 0.8704(3) 0.7405(3) 0.0402(11) Uani 1 1 d .
H36 H 0.9502 0.9179 0.7578 0.048 Uiso 1 1 calc R
C37 C 0.8860(3) 0.8455(3) 0.7230(3) 0.0373(11) Uani 1 1 d .
C38 C 1.1830(3) 0.7039(3) 0.7041(3) 0.0382(11) Uani 1 1 d .
C39 C 1.1988(4) 0.6704(3) 0.6429(3) 0.0453(12) Uani 1 1 d .
H39 H 1.1458 0.6862 0.6021 0.054 Uiso 1 1 calc R
C40 C 1.2907(4) 0.6146(3) 0.6415(3) 0.0474(13) Uani 1 1 d .
C41 C 1.3674(4) 0.5933(3) 0.7019(3) 0.0513(13) Uani 1 1 d .
H41 H 1.4302 0.5551 0.7016 0.062 Uiso 1 1 calc R
C42 C 1.3553(4) 0.6257(3) 0.7628(3) 0.0462(12) Uani 1 1 d .
C43 C 1.2617(4) 0.6816(3) 0.7622(3) 0.0408(12) Uani 1 1 d .
H43 H 1.2518 0.7049 0.8027 0.049 Uiso 1 1 calc R
C44 C 1.3053(4) 0.5774(4) 0.5770(4) 0.0662(16) Uani 1 1 d .
H44A H 1.2828 0.5244 0.5951 0.099 Uiso 1 1 calc R
H44B H 1.3745 0.5573 0.5724 0.099 Uiso 1 1 calc R
H44C H 1.2683 0.6264 0.5217 0.099 Uiso 1 1 calc R
C45 C 1.4398(4) 0.5977(4) 0.8288(4) 0.0694(17) Uani 1 1 d .
H45A H 1.4502 0.5350 0.8740 0.104 Uiso 1 1 calc R
H45B H 1.4255 0.6417 0.8528 0.104 Uiso 1 1 calc R
H45C H 1.4984 0.5983 0.8024 0.104 Uiso 1 1 calc R
C46 C 0.7846(3) 0.8910(3) 0.7336(3) 0.0370(11) Uani 1 1 d .
C47 C 0.7664(4) 0.8952(3) 0.8093(3) 0.0466(12) Uani 1 1 d .
H47 H 0.8189 0.8692 0.8540 0.056 Uiso 1 1 calc R
C48 C 0.6719(4) 0.9374(4) 0.8209(4) 0.0563(14) Uani 1 1 d .
C49 C 0.5965(4) 0.9774(4) 0.7530(4) 0.0602(15) Uani 1 1 d .
H49 H 0.5326 1.0068 0.7596 0.072 Uiso 1 1 calc R
C50 C 0.6121(4) 0.9757(3) 0.6758(3) 0.0504(13) Uani 1 1 d .
C51 C 0.7061(4) 0.9309(3) 0.6676(3) 0.0445(12) Uani 1 1 d .
H51 H 0.7175 0.9272 0.6162 0.053 Uiso 1 1 calc R
C52 C 0.6533(5) 0.9381(5) 0.9059(4) 0.084(2) Uani 1 1 d .
H52A H 0.6771 0.9835 0.9113 0.125 Uiso 1 1 calc R
H52B H 0.6874 0.8761 0.9524 0.125 Uiso 1 1 calc R
H52C H 0.5835 0.9552 0.9081 0.125 Uiso 1 1 calc R
C53 C 0.5289(4) 1.0237(4) 0.6019(4) 0.0731(18) Uani 1 1 d .
H53A H 0.4710 1.0100 0.6228 0.110 Uiso 1 1 calc R
H53B H 0.5475 1.0008 0.5599 0.110 Uiso 1 1 calc R
H53C H 0.5147 1.0910 0.5754 0.110 Uiso 1 1 calc R
B1 B 0.3202(4) 0.8062(4) 0.9778(3) 0.0387(13) Uani 1 1 d .
F1 F 0.3107(2) 1.00685(17) 0.85314(17) 0.0552(7) Uani 1 1 d .
F2 F 0.1996(3) 1.16162(19) 0.8567(2) 0.0784(10) Uani 1 1 d .
F3 F 0.0742(3) 1.1559(2) 0.9728(2) 0.0874(11) Uani 1 1 d .
F4 F 0.0633(2) 0.9869(2) 1.08625(18) 0.0633(8) Uani 1 1 d .
F5 F 0.1750(2) 0.83007(18) 1.08421(16) 0.0505(7) Uani 1 1 d .
C54 C 0.2476(3) 0.9091(3) 0.9671(3) 0.0380(11) Uani 1 1 d .
C55 C 0.2491(4) 0.9963(3) 0.9121(3) 0.0433(12) Uani 1 1 d .
C56 C 0.1921(4) 1.0786(3) 0.9124(3) 0.0528(14) Uani 1 1 d .
C57 C 0.1295(4) 1.0758(4) 0.9712(4) 0.0547(14) Uani 1 1 d .
C58 C 0.1251(4) 0.9917(4) 1.0274(3) 0.0497(13) Uani 1 1 d .
C59 C 0.1825(3) 0.9118(3) 1.0250(3) 0.0401(11) Uani 1 1 d .
F6 F 0.1001(2) 0.85101(18) 0.92538(17) 0.0542(7) Uani 1 1 d .
F7 F 0.0204(3) 0.7281(2) 0.93001(19) 0.0728(9) Uani 1 1 d .
F8 F 0.1324(3) 0.5482(2) 0.9728(2) 0.0882(11) Uani 1 1 d .
F9 F 0.3305(3) 0.49141(19) 1.01692(19) 0.0775(10) Uani 1 1 d .
F10 F 0.4120(2) 0.61147(17) 1.02070(17) 0.0582(8) Uani 1 1 d .
C60 C 0.2613(4) 0.7370(3) 0.9769(3) 0.0406(12) Uani 1 1 d .
C61 C 0.1615(4) 0.7612(3) 0.9526(3) 0.0450(12) Uani 1 1 d .
C62 C 0.1186(5) 0.6991(4) 0.9522(3) 0.0532(14) Uani 1 1 d .
C63 C 0.1739(5) 0.6093(4) 0.9734(3) 0.0570(15) Uani 1 1 d .
C64 C 0.2732(5) 0.5808(3) 0.9958(3) 0.0565(15) Uani 1 1 d .
C65 C 0.3138(4) 0.6436(3) 0.9971(3) 0.0450(12) Uani 1 1 d .
F11 F 0.4584(2) 0.8836(2) 1.00574(17) 0.0577(8) Uani 1 1 d .
F12 F 0.5739(3) 0.8304(3) 1.1494(2) 0.0848(10) Uani 1 1 d .
F13 F 0.5704(3) 0.6817(3) 1.2971(2) 0.0871(11) Uani 1 1 d .
F14 F 0.4425(2) 0.5937(2) 1.29726(17) 0.0693(9) Uani 1 1 d .
F15 F 0.3293(2) 0.64301(18) 1.15592(16) 0.0554(7) Uani 1 1 d .
C66 C 0.3899(3) 0.7647(3) 1.0704(3) 0.0398(11) Uani 1 1 d .
C67 C 0.4531(4) 0.8092(3) 1.0769(3) 0.0484(13) Uani 1 1 d .
C68 C 0.5135(4) 0.7840(4) 1.1504(3) 0.0593(15) Uani 1 1 d .
C69 C 0.5114(4) 0.7096(4) 1.2242(3) 0.0593(15) Uani 1 1 d .
C70 C 0.4493(4) 0.6641(4) 1.2241(3) 0.0512(14) Uani 1 1 d .
C71 C 0.3901(4) 0.6919(3) 1.1485(3) 0.0448(12) Uani 1 1 d .
F16 F 0.5427(2) 0.7227(2) 0.98102(19) 0.0649(8) Uani 1 1 d .
F17 F 0.6285(3) 0.7297(2) 0.8474(2) 0.0811(10) Uani 1 1 d .
F18 F 0.5223(3) 0.8145(2) 0.6893(2) 0.0867(11) Uani 1 1 d .
F19 F 0.3246(3) 0.9030(2) 0.66612(18) 0.0823(10) Uani 1 1 d .
F20 F 0.2361(2) 0.89938(18) 0.79958(15) 0.0532(7) Uani 1 1 d .
C72 C 0.3833(4) 0.8137(3) 0.8979(3) 0.0391(11) Uani 1 1 d .
C73 C 0.4835(4) 0.7712(3) 0.9048(3) 0.0511(13) Uani 1 1 d .
C74 C 0.5302(4) 0.7730(4) 0.8358(4) 0.0551(14) Uani 1 1 d .
C75 C 0.4772(5) 0.8165(4) 0.7558(4) 0.0621(16) Uani 1 1 d .
C76 C 0.3786(5) 0.8598(4) 0.7444(3) 0.0579(15) Uani 1 1 d .
C77 C 0.3347(4) 0.8568(3) 0.8147(3) 0.0452(12) Uani 1 1 d .
Cl1 Cl 1.0864(10) 0.3998(10) 0.8904(11) 0.610(12) Uani 1 1 d .
Cl2 Cl 1.2448(6) 0.4213(6) 0.8217(5) 0.445(6) Uani 1 1 d .
C78 C 1.203(2) 0.3475(10) 0.9302(11) 0.39(2) Uani 1 1 d .
H78A H 1.2263 0.2800 0.9471 0.465 Uiso 1 1 calc R
H78B H 1.2211 0.3587 0.9776 0.465 Uiso 1 1 calc R

loop_
_atom_site_aniso_label
_atom_site_aniso_U_11
_atom_site_aniso_U_22
_atom_site_aniso_U_33
_atom_site_aniso_U_23
_atom_site_aniso_U_13
_atom_site_aniso_U_12
Ni1 0.0360(4) 0.0410(3) 0.0303(3) -0.0150(3) 0.0033(2) -0.0181(3)
O1 0.053(2) 0.0565(19) 0.0267(17) -0.0131(15) 0.0015(15) -0.0293(16)
O2 0.053(2) 0.0542(19) 0.0398(19) -0.0210(16) 0.0109(16) -0.0313(16)
C1 0.049(4) 0.047(3) 0.036(3) -0.016(2) 0.004(2) -0.018(2)
C2 0.068(4) 0.067(3) 0.031(3) -0.021(2) 0.015(3) -0.036(3)
C3 0.057(4) 0.045(3) 0.045(3) -0.018(2) 0.016(3) -0.023(2)
C4 0.085(5) 0.095(4) 0.035(3) -0.026(3) 0.001(3) -0.046(4)
C5 0.088(5) 0.094(4) 0.065(4) -0.039(3) 0.035(3) -0.065(4)
N1 0.030(2) 0.039(2) 0.031(2) -0.0161(17) 0.0045(16) -0.0147(16)
N2 0.036(2) 0.038(2) 0.033(2) -0.0173(17) 0.0051(17) -0.0145(17)
C6 0.028(3) 0.039(2) 0.036(3) -0.019(2) 0.007(2) -0.012(2)
C7 0.030(3) 0.041(3) 0.035(3) -0.020(2) 0.004(2) -0.011(2)
C8 0.060(4) 0.058(3) 0.040(3) -0.024(2) 0.015(2) -0.034(3)
C9 0.063(4) 0.061(3) 0.033(3) -0.020(2) 0.004(2) -0.029(3)
C10 0.032(3) 0.040(3) 0.032(2) -0.019(2) 0.008(2) -0.018(2)
C11 0.037(3) 0.049(3) 0.036(3) -0.023(2) 0.011(2) -0.019(2)
C12 0.039(3) 0.048(3) 0.051(3) -0.031(2) 0.010(2) -0.015(2)
C13 0.042(3) 0.059(3) 0.046(3) -0.033(2) 0.010(2) -0.026(3)
C14 0.034(3) 0.049(3) 0.035(3) -0.020(2) 0.007(2) -0.019(2)
C15 0.038(3) 0.040(2) 0.034(2) -0.020(2) 0.009(2) -0.017(2)
C16 0.043(3) 0.051(3) 0.045(3) -0.026(2) 0.009(2) -0.016(2)
C17 0.044(4) 0.058(3) 0.067(3) -0.040(3) 0.022(3) -0.023(3)
C18 0.041(4) 0.084(4) 0.088(4) -0.052(4) 0.018(3) -0.023(3)
C19 0.049(5) 0.072(4) 0.112(5) -0.028(4) 0.002(4) -0.003(3)
C20 0.049(5) 0.062(4) 0.114(5) -0.019(4) 0.010(4) -0.010(3)
C21 0.044(4) 0.065(4) 0.078(4) -0.020(3) 0.013(3) -0.018(3)
C22 0.046(4) 0.097(5) 0.132(6) -0.068(4) 0.033(4) -0.036(3)
C23 0.082(6) 0.069(5) 0.209(10) 0.000(5) 0.017(6) -0.002(4)
C24 0.036(3) 0.050(3) 0.042(3) -0.023(2) 0.004(2) -0.022(2)
C25 0.045(4) 0.056(3) 0.048(3) -0.028(3) 0.001(2) -0.016(3)
C26 0.051(4) 0.059(3) 0.053(3) -0.026(3) -0.005(3) -0.016(3)
C27 0.034(3) 0.049(3) 0.057(3) -0.017(3) -0.007(2) -0.013(2)
C28 0.035(3) 0.046(3) 0.051(3) -0.021(2) 0.007(2) -0.014(2)
C29 0.038(3) 0.049(3) 0.040(3) -0.020(2) 0.003(2) -0.017(2)
C30 0.072(5) 0.088(4) 0.057(4) -0.035(3) -0.018(3) -0.016(3)
C31 0.045(4) 0.068(3) 0.065(4) -0.028(3) 0.005(3) -0.010(3)
C32 0.033(3) 0.038(2) 0.031(2) -0.017(2) -0.0022(19) -0.014(2)
C33 0.036(3) 0.046(3) 0.035(3) -0.021(2) 0.002(2) -0.014(2)
C34 0.035(3) 0.045(3) 0.032(2) -0.018(2) 0.002(2) -0.015(2)
C35 0.036(3) 0.044(3) 0.040(3) -0.016(2) -0.001(2) -0.019(2)
C36 0.036(3) 0.043(3) 0.046(3) -0.022(2) -0.002(2) -0.014(2)
C37 0.036(3) 0.035(2) 0.034(2) -0.012(2) -0.002(2) -0.009(2)
C38 0.033(3) 0.044(3) 0.042(3) -0.022(2) 0.009(2) -0.016(2)
C39 0.041(3) 0.061(3) 0.045(3) -0.029(3) 0.013(2) -0.024(3)
C40 0.048(4) 0.058(3) 0.051(3) -0.035(3) 0.020(3) -0.023(3)
C41 0.041(4) 0.051(3) 0.066(4) -0.031(3) 0.016(3) -0.015(2)
C42 0.037(3) 0.048(3) 0.051(3) -0.023(2) 0.000(2) -0.011(2)
C43 0.041(3) 0.044(3) 0.041(3) -0.022(2) 0.003(2) -0.015(2)
C44 0.058(4) 0.090(4) 0.085(4) -0.064(4) 0.031(3) -0.035(3)
C45 0.042(4) 0.076(4) 0.085(4) -0.045(3) -0.005(3) -0.001(3)
C46 0.034(3) 0.036(2) 0.043(3) -0.020(2) 0.001(2) -0.013(2)
C47 0.035(3) 0.058(3) 0.051(3) -0.027(3) 0.001(2) -0.017(2)
C48 0.040(4) 0.067(3) 0.072(4) -0.041(3) 0.012(3) -0.018(3)
C49 0.034(4) 0.061(3) 0.086(4) -0.038(3) 0.006(3) -0.010(3)
C50 0.039(3) 0.042(3) 0.067(4) -0.025(3) -0.002(3) -0.011(2)
C51 0.044(3) 0.040(3) 0.046(3) -0.019(2) -0.001(2) -0.011(2)
C52 0.067(5) 0.124(5) 0.082(4) -0.070(4) 0.026(3) -0.028(4)
C53 0.037(4) 0.069(4) 0.092(5) -0.022(3) -0.017(3) -0.011(3)
B1 0.039(4) 0.045(3) 0.029(3) -0.014(2) 0.005(2) -0.014(3)
F1 0.067(2) 0.0480(15) 0.0514(17) -0.0198(13) 0.0203(15) -0.0258(14)
F2 0.094(3) 0.0462(18) 0.088(2) -0.0251(17) 0.0237(19) -0.0233(17)
F3 0.089(3) 0.0585(19) 0.108(3) -0.0446(19) 0.029(2) -0.0082(18)
F4 0.0485(19) 0.077(2) 0.0609(19) -0.0365(16) 0.0133(15) -0.0098(15)
F5 0.0526(19) 0.0573(17) 0.0390(15) -0.0187(13) 0.0137(13) -0.0206(13)
C54 0.037(3) 0.044(3) 0.031(2) -0.017(2) 0.000(2) -0.012(2)
C55 0.044(3) 0.051(3) 0.033(3) -0.018(2) 0.007(2) -0.016(2)
C56 0.054(4) 0.040(3) 0.053(3) -0.014(3) 0.003(3) -0.013(3)
C57 0.045(4) 0.051(3) 0.070(4) -0.035(3) 0.009(3) -0.009(3)
C58 0.036(3) 0.066(4) 0.051(3) -0.034(3) 0.007(2) -0.011(3)
C59 0.036(3) 0.048(3) 0.035(3) -0.017(2) 0.001(2) -0.015(2)
F6 0.0430(19) 0.0585(18) 0.0562(17) -0.0241(14) 0.0018(13) -0.0142(14)
F7 0.072(3) 0.096(2) 0.064(2) -0.0317(18) 0.0114(17) -0.0533(19)
F8 0.134(3) 0.078(2) 0.077(2) -0.0324(18) 0.022(2) -0.073(2)
F9 0.118(3) 0.0416(17) 0.065(2) -0.0213(15) 0.0098(19) -0.0224(18)
F10 0.065(2) 0.0471(16) 0.0509(17) -0.0220(13) -0.0028(15) -0.0052(15)
C60 0.048(4) 0.045(3) 0.028(2) -0.013(2) 0.005(2) -0.020(2)
C61 0.051(4) 0.050(3) 0.032(3) -0.015(2) 0.006(2) -0.021(3)
C62 0.056(4) 0.068(4) 0.045(3) -0.023(3) 0.005(3) -0.037(3)
C63 0.086(5) 0.062(4) 0.040(3) -0.022(3) 0.015(3) -0.049(4)
C64 0.088(5) 0.043(3) 0.038(3) -0.016(2) 0.006(3) -0.026(3)
C65 0.051(4) 0.045(3) 0.034(3) -0.017(2) 0.000(2) -0.012(3)
F11 0.059(2) 0.0712(18) 0.0540(18) -0.0293(16) 0.0109(14) -0.0354(15)
F12 0.076(3) 0.126(3) 0.081(2) -0.055(2) 0.0034(19) -0.058(2)
F13 0.072(3) 0.127(3) 0.057(2) -0.045(2) -0.0152(17) -0.023(2)
F14 0.077(2) 0.0726(19) 0.0350(16) -0.0145(15) 0.0004(15) -0.0116(17)
F15 0.069(2) 0.0572(17) 0.0381(15) -0.0162(13) 0.0050(14) -0.0274(15)
C66 0.034(3) 0.049(3) 0.039(3) -0.025(2) 0.006(2) -0.011(2)
C67 0.043(3) 0.059(3) 0.040(3) -0.024(3) 0.007(2) -0.012(3)
C68 0.051(4) 0.088(4) 0.051(4) -0.040(3) 0.007(3) -0.027(3)
C69 0.048(4) 0.088(4) 0.043(3) -0.036(3) -0.005(3) -0.015(3)
C70 0.048(4) 0.056(3) 0.034(3) -0.019(3) -0.003(2) -0.002(3)
C71 0.043(3) 0.050(3) 0.041(3) -0.024(2) 0.004(2) -0.011(2)
F16 0.044(2) 0.081(2) 0.067(2) -0.0415(17) 0.0041(15) -0.0062(15)
F17 0.061(2) 0.096(2) 0.109(3) -0.068(2) 0.040(2) -0.0239(19)
F18 0.121(3) 0.099(2) 0.077(2) -0.064(2) 0.060(2) -0.052(2)
F19 0.118(3) 0.098(2) 0.0397(18) -0.0336(17) 0.0118(18) -0.045(2)
F20 0.055(2) 0.0622(17) 0.0390(15) -0.0199(13) -0.0006(13) -0.0203(15)
C72 0.041(3) 0.040(3) 0.040(3) -0.022(2) 0.009(2) -0.014(2)
C73 0.057(4) 0.054(3) 0.049(3) -0.030(3) 0.012(3) -0.018(3)
C74 0.051(4) 0.064(3) 0.075(4) -0.048(3) 0.031(3) -0.026(3)
C75 0.089(5) 0.067(4) 0.059(4) -0.046(3) 0.039(4) -0.038(3)
C76 0.083(5) 0.062(3) 0.036(3) -0.025(3) 0.010(3) -0.031(3)
C77 0.050(4) 0.052(3) 0.042(3) -0.023(2) 0.009(2) -0.024(3)
Cl1 0.68(2) 0.66(2) 0.94(3) -0.64(2) 0.54(2) -0.398(18)
Cl2 0.341(9) 0.455(11) 0.333(8) 0.023(8) 0.091(7) -0.170(8)
C78 0.75(6) 0.111(9) 0.190(15) -0.042(10) -0.20(3) -0.045(19)

loop_
_atom_type_symbol
_atom_type_description
_atom_type_scat_dispersion_real
_atom_type_scat_dispersion_imag
_atom_type_scat_source
C C 0.0033 0.0016 'International Tables Vol C Tables 4.2.6.8 and 6.1.1.4'
H H 0.0000 0.0000 'International Tables Vol C Tables 4.2.6.8 and 6.1.1.4'
B B 0.0013 0.0007 'International Tables Vol C Tables 4.2.6.8 and 6.1.1.4'
N N 0.0061 0.0033 'International Tables Vol C Tables 4.2.6.8 and 6.1.1.4'
O O 0.0106 0.0060 'International Tables Vol C Tables 4.2.6.8 and 6.1.1.4'
F F 0.0171 0.0103 'International Tables Vol C Tables 4.2.6.8 and 6.1.1.4'
Cl Cl 0.1484 0.1585 'International Tables Vol C Tables 4.2.6.8 and 6.1.1.4'
Ni Ni 0.3393 1.1124 'International Tables Vol C Tables 4.2.6.8 and 6.1.1.4'

loop_
_geom_angle_atom_site_label_1
_geom_angle_atom_site_label_2
_geom_angle_atom_site_label_3
_geom_angle
O1 Ni1 O2 95.07(14)
O1 Ni1 N1 89.90(15)
O2 Ni1 N1 172.41(15)
O1 Ni1 N2 172.24(16)
O2 Ni1 N2 92.67(15)
N1 Ni1 N2 82.34(16)
C1 O1 Ni1 127.7(3)
C3 O2 Ni1 125.5(3)
O1 C1 C2 123.0(4)
O1 C1 C4 115.2(5)
C2 C1 C4 121.8(4)
C1 C2 C3 123.7(4)
O2 C3 C2 124.3(5)
O2 C3 C5 114.5(5)
C2 C3 C5 121.2(5)
C6 N1 C10 122.0(4)
C6 N1 Ni1 116.2(3)
C10 N1 Ni1 121.4(3)
C7 N2 C32 119.4(4)
C7 N2 Ni1 115.9(3)
C32 N2 Ni1 124.4(3)
N1 C6 C8 125.7(4)
N1 C6 C7 112.8(4)
C8 C6 C7 121.4(4)
N2 C7 C9 125.3(4)
N2 C7 C6 112.6(4)
C9 C7 C6 122.1(4)
C15 C10 C11 122.0(4)
C15 C10 N1 118.4(4)
C11 C10 N1 119.5(4)
C10 C11 C12 116.0(4)
C10 C11 C16 124.3(4)
C12 C11 C16 119.6(4)
C13 C12 C11 121.9(4)
C12 C13 C14 121.5(4)
C15 C14 C13 116.9(4)
C15 C14 C24 121.4(4)
C13 C14 C24 121.7(4)
C10 C15 C14 121.6(4)
C21 C16 C17 118.3(5)
C21 C16 C11 121.0(5)
C17 C16 C11 120.3(4)
C18 C17 C16 121.2(5)
C19 C18 C17 118.1(6)
C19 C18 C22 121.4(6)
C17 C18 C22 120.4(5)
C20 C19 C18 122.4(6)
C19 C20 C21 117.7(6)
C19 C20 C23 121.3(6)
C21 C20 C23 121.0(6)
C16 C21 C20 122.2(6)
C29 C24 C25 118.3(4)
C29 C24 C14 122.5(4)
C25 C24 C14 119.2(4)
C26 C25 C24 122.0(5)
C25 C26 C27 117.8(5)
C25 C26 C30 121.2(5)
C27 C26 C30 121.0(5)
C26 C27 C28 122.5(5)
C27 C28 C29 118.1(4)
C27 C28 C31 121.2(4)
C29 C28 C31 120.7(4)
C24 C29 C28 121.2(4)
C33 C32 C37 121.9(4)
C33 C32 N2 115.6(4)
C37 C32 N2 122.4(4)
C34 C33 C32 121.3(4)
C33 C34 C35 117.1(4)
C33 C34 C38 119.6(4)
C35 C34 C38 123.2(4)
C36 C35 C34 121.2(4)
C35 C36 C37 122.0(4)
C36 C37 C32 116.5(4)
C36 C37 C46 121.1(4)
C32 C37 C46 122.5(4)
C43 C38 C39 118.6(4)
C43 C38 C34 122.4(4)
C39 C38 C34 118.9(4)
C40 C39 C38 121.2(5)
C39 C40 C41 118.1(4)
C39 C40 C44 120.2(5)
C41 C40 C44 121.7(5)
C40 C41 C42 122.7(5)
C41 C42 C43 117.5(5)
C41 C42 C45 120.6(4)
C43 C42 C45 121.8(4)
C38 C43 C42 122.0(4)
C47 C46 C51 118.5(4)
C47 C46 C37 120.4(4)
C51 C46 C37 121.1(4)
C46 C47 C48 121.5(5)
C49 C48 C47 117.9(5)
C49 C48 C52 121.6(5)
C47 C48 C52 120.4(5)
C50 C49 C48 122.3(5)
C51 C50 C49 118.2(5)
C51 C50 C53 121.0(5)
C49 C50 C53 120.8(5)
C50 C51 C46 121.6(5)
C54 B1 C60 114.0(4)
C54 B1 C66 101.2(3)
C60 B1 C66 113.2(4)
C54 B1 C72 113.6(4)
C60 B1 C72 102.0(4)
C66 B1 C72 113.3(4)
C55 C54 C59 112.8(4)
C55 C54 B1 127.8(4)
C59 C54 B1 119.1(4)
F1 C55 C54 121.0(4)
F1 C55 C56 114.7(4)
C54 C55 C56 124.3(4)
F2 C56 C57 120.0(4)
F2 C56 C55 120.4(5)
C57 C56 C55 119.6(5)
F3 C57 C58 121.2(5)
F3 C57 C56 120.1(5)
C58 C57 C56 118.8(4)
C57 C58 F4 120.0(4)
C57 C58 C59 119.9(5)
F4 C58 C59 120.1(5)
F5 C59 C58 116.4(4)
F5 C59 C54 119.0(4)
C58 C59 C54 124.6(4)
C61 C60 C65 112.3(4)
C61 C60 B1 127.7(4)
C65 C60 B1 119.8(4)
F6 C61 C62 115.7(5)
F6 C61 C60 120.3(4)
C62 C61 C60 123.9(5)
C63 C62 F7 119.6(5)
C63 C62 C61 120.5(6)
F7 C62 C61 119.9(5)
F8 C63 C62 120.8(6)
F8 C63 C64 120.2(5)
C62 C63 C64 119.0(5)
F9 C64 C63 120.3(5)
F9 C64 C65 120.3(6)
C63 C64 C65 119.3(5)
F10 C65 C64 116.9(4)
F10 C65 C60 118.2(4)
C64 C65 C60 124.9(5)
C71 C66 C67 112.2(4)
C71 C66 B1 128.3(4)
C67 C66 B1 119.3(4)
F11 C67 C68 115.6(5)
F11 C67 C66 118.7(4)
C68 C67 C66 125.7(5)
F12 C68 C69 120.5(5)
F12 C68 C67 121.0(5)
C69 C68 C67 118.4(6)
F13 C69 C70 120.0(5)
F13 C69 C68 120.3(6)
C70 C69 C68 119.7(5)
F14 C70 C69 120.6(5)
F14 C70 C71 119.7(5)
C69 C70 C71 119.8(5)
F15 C71 C66 120.8(4)
F15 C71 C70 115.0(4)
C66 C71 C70 124.2(5)
C77 C72 C73 113.0(4)
C77 C72 B1 120.1(4)
C73 C72 B1 126.6(4)
F16 C73 C74 114.7(5)
F16 C73 C72 121.8(4)
C74 C73 C72 123.5(5)
F17 C74 C75 119.7(5)
F17 C74 C73 120.3(5)
C75 C74 C73 120.0(6)
F18 C75 C76 120.6(6)
F18 C75 C74 119.9(6)
C76 C75 C74 119.5(5)
F19 C76 C75 120.6(5)
F19 C76 C77 120.6(6)
C75 C76 C77 118.8(5)
F20 C77 C76 116.0(5)
F20 C77 C72 118.8(4)
C76 C77 C72 125.2(5)
Cl1 C78 Cl2 93.4(9)

loop_
_geom_bond_atom_site_label_1
_geom_bond_atom_site_label_2
_geom_bond_distance
Ni1 O1 1.819(3)
Ni1 O2 1.821(3)
Ni1 N1 1.887(4)
Ni1 N2 1.888(3)
O1 C1 1.276(5)
O2 C3 1.298(5)
C1 C2 1.380(7)
C1 C4 1.493(7)
C2 C3 1.384(7)
C3 C5 1.494(7)
N1 C6 1.281(5)
N1 C10 1.441(5)
N2 C7 1.290(5)
N2 C32 1.446(6)
C6 C8 1.484(6)
C6 C7 1.492(6)
C7 C9 1.489(6)
C10 C15 1.374(6)
C10 C11 1.398(6)
C11 C12 1.400(6)
C11 C16 1.486(7)
C12 C13 1.373(6)
C13 C14 1.395(6)
C14 C15 1.387(6)
C14 C24 1.484(6)
C16 C21 1.387(7)
C16 C17 1.395(7)
C17 C18 1.394(7)
C18 C19 1.391(8)
C18 C22 1.511(8)
C19 C20 1.385(9)
C20 C21 1.388(8)
C20 C23 1.518(9)
C24 C29 1.384(6)
C24 C25 1.393(6)
C25 C26 1.372(7)
C26 C27 1.378(7)
C26 C30 1.525(7)
C27 C28 1.384(7)
C28 C29 1.386(6)
C28 C31 1.504(7)
C32 C33 1.384(6)
C32 C37 1.392(6)
C33 C34 1.380(6)
C34 C35 1.400(6)
C34 C38 1.486(6)
C35 C36 1.376(6)
C36 C37 1.389(6)
C37 C46 1.486(6)
C38 C43 1.375(6)
C38 C39 1.401(6)
C39 C40 1.379(7)
C40 C41 1.384(7)
C40 C44 1.500(7)
C41 C42 1.384(7)
C42 C43 1.388(6)
C42 C45 1.496(7)
C46 C47 1.381(6)
C46 C51 1.394(6)
C47 C48 1.395(7)
C48 C49 1.385(7)
C48 C52 1.519(7)
C49 C50 1.384(7)
C50 C51 1.381(7)
C50 C53 1.510(7)
B1 C54 1.650(7)
B1 C60 1.651(7)
B1 C66 1.654(7)
B1 C72 1.654(7)
F1 C55 1.357(5)
F2 C56 1.353(5)
F3 C57 1.350(5)
F4 C58 1.360(6)
F5 C59 1.356(5)
C54 C55 1.370(6)
C54 C59 1.392(6)
C55 C56 1.376(7)
C56 C57 1.370(7)
C57 C58 1.350(7)
C58 C59 1.362(6)
F6 C61 1.357(5)
F7 C62 1.352(6)
F8 C63 1.347(6)
F9 C64 1.353(6)
F10 C65 1.352(6)
C60 C61 1.391(7)
C60 C65 1.395(6)
C61 C62 1.377(7)
C62 C63 1.349(7)
C63 C64 1.369(8)
C64 C65 1.369(7)
F11 C67 1.356(5)
F12 C68 1.340(6)
F13 C69 1.350(6)
F14 C70 1.347(6)
F15 C71 1.355(6)
C66 C71 1.385(6)
C66 C67 1.385(7)
C67 C68 1.382(7)
C68 C69 1.364(8)
C69 C70 1.353(8)
C70 C71 1.390(7)
F16 C73 1.346(6)
F17 C74 1.354(6)
F18 C75 1.347(6)
F19 C76 1.346(6)
F20 C77 1.353(6)
C72 C77 1.384(6)
C72 C73 1.386(7)
C73 C74 1.381(7)
C74 C75 1.362(8)
C75 C76 1.358(8)
C76 C77 1.376(7)
Cl1 C78 1.64(3)
Cl2 C78 1.99(3)
